data_7010208
loop_
_publ_author_name
'Yeo, Jeremy S. L.'
'Vittal, Jagadese J.'
'Henderson, William'
'Andy Hor, T. S.'

_publ_section_title
;
 Probing the Lewis basicity of the metalloligand [Pt2(\m-Se)2(PPh3)4]
 on tin substrates by electrospray mass spectrometry
;
_journal_issue 3
_journal_name_full 'Journal of the Chemical Society, Dalton Transactions'
_journal_page_first 315
_journal_paper_doi 10.1039/b006907h
_journal_year 2001
_chemical_formula_sum 'C74 H66 Cl F6 P5 Pt2 Se2 Sn'
_chemical_formula_weight 1926.36
_chemical_name_systematic
; 
 ? 
;
_space_group_IT_number 14
_symmetry_cell_setting monoclinic
_symmetry_space_group_name_Hall '-P 2ybc'
_symmetry_space_group_name_H-M 'P 1 21/c 1'
_atom_sites_solution_hydrogens geom
_atom_sites_solution_primary direct
_atom_sites_solution_secondary difmap
_audit_creation_method SHELXL-97
_cell_angle_alpha 90.00
_cell_angle_beta 91.88
_cell_angle_gamma 90.00
_cell_formula_units_Z 4
_cell_length_a 20.2150(3)
_cell_length_b 19.524
_cell_length_c 18.0565(3)
_cell_measurement_reflns_used 8192
_cell_measurement_temperature 203(2)
_cell_volume 7122.66(16)
_computing_cell_refinement 'Bruker AXS, SAINT'
_computing_data_collection 'Bruker AXS, SMART'
_computing_data_reduction 'Bruker AXS, SAINT'
_computing_molecular_graphics 'Bruker AXS, SHELXTL'
_computing_publication_material 'Bruker AXS, SHELXTL'
_computing_structure_refinement 'SHELXL-97 (Sheldrick, 1997)'
_computing_structure_solution 'SHELXS-97 (Sheldrick, 1990)'
_diffrn_ambient_temperature 203(2)
_diffrn_measured_fraction_theta_full 0.899
_diffrn_measured_fraction_theta_max 0.899
_diffrn_measurement_method '\w scans'
_diffrn_radiation_monochromator graphite
_diffrn_radiation_source 'fine-focus sealed tube'
_diffrn_radiation_type MoK\a
_diffrn_radiation_wavelength 0.71073
_diffrn_reflns_av_R_equivalents 0.0319
_diffrn_reflns_av_sigmaI/netI 0.0426
_diffrn_reflns_limit_h_max 25
_diffrn_reflns_limit_h_min -22
_diffrn_reflns_limit_k_max 23
_diffrn_reflns_limit_k_min -24
_diffrn_reflns_limit_l_max 18
_diffrn_reflns_limit_l_min -22
_diffrn_reflns_number 34409
_diffrn_reflns_theta_full 26.37
_diffrn_reflns_theta_max 26.37
_diffrn_reflns_theta_min 1.82
_exptl_absorpt_coefficient_mu 5.496
_exptl_absorpt_correction_T_max 0.4517
_exptl_absorpt_correction_T_min 0.6163
_exptl_absorpt_correction_type 'Sadabs (Sheldick 1996)'
_exptl_crystal_colour Yellow
_exptl_crystal_density_diffrn 1.796
_exptl_crystal_density_meas ?
_exptl_crystal_density_method .
_exptl_crystal_description Plate
_exptl_crystal_F_000 3720
_exptl_crystal_size_max 0.24
_exptl_crystal_size_mid 0.18
_exptl_crystal_size_min 0.08
_refine_diff_density_max 0.878
_refine_diff_density_min -0.575
_refine_diff_density_rms 0.107
_refine_ls_extinction_coef 0.000079(9)
_refine_ls_extinction_expression Fc^*^=kFc[1+0.001xFc^2^\l^3^/sin(2\q)]^-1/4^
_refine_ls_extinction_method SHELXL
_refine_ls_goodness_of_fit_ref 1.081
_refine_ls_hydrogen_treatment mixed
_refine_ls_matrix_type full
_refine_ls_number_parameters 822
_refine_ls_number_reflns 13100
_refine_ls_number_restraints 84
_refine_ls_restrained_S_all 1.081
_refine_ls_R_factor_all 0.0488
_refine_ls_R_factor_gt 0.0345
_refine_ls_shift/su_max 0.001
_refine_ls_shift/su_mean 0.000
_refine_ls_structure_factor_coef Fsqd
_refine_ls_weighting_details 'calc w=1/[\s^2^(Fo^2^)+(0.0179P)^2^+4.3518P] where P=(Fo^2^+2Fc^2^)/3'
_refine_ls_weighting_scheme calc
_refine_ls_wR_factor_gt 0.0553
_refine_ls_wR_factor_ref 0.0586
_reflns_number_gt 11305
_reflns_number_total 13100
_reflns_threshold_expression >2sigma(I)
_cod_data_source_file b006907h.txt
_cod_data_source_block 042
_cod_depositor_comments
;
The following automatic conversions were performed:
'_symmetry_cell_setting' value 'Monoclinic' changed to 'monoclinic'
according to '/home/saulius/struct/CIF-dictionaries/cif_core.dic'
dictionary named 'cif_core.dic' version 2.4.1 from 2010-06-29.

Automatic conversion script
Id: cif_fix_enum 1527 2010-12-29 10:47:43Z saulius 
;
_cod_original_cell_volume 7122.52(16)
_cod_original_sg_symbol_H-M P2(1)/c
_cod_database_code 7010208

loop_
_symmetry_equiv_pos_as_xyz
'x, y, z'
'-x, y+1/2, -z+1/2'
'-x, -y, -z'
'x, -y-1/2, z-1/2'

loop_
_atom_site_label
_atom_site_type_symbol
_atom_site_fract_x
_atom_site_fract_y
_atom_site_fract_z
_atom_site_U_iso_or_equiv
_atom_site_adp_type
_atom_site_occupancy
_atom_site_symmetry_multiplicity
_atom_site_calc_flag
_atom_site_refinement_flags
_atom_site_disorder_assembly
_atom_site_disorder_group
Pt1 Pt 0.337358(8) 0.441449(8) 0.245207(9) 0.01841(5) Uani 1 1 d . . .
Pt2 Pt 0.166990(8) 0.448652(9) 0.260064(9) 0.01920(5) Uani 1 1 d . . .
Sn1 Sn 0.261336(15) 0.292634(16) 0.260485(18) 0.02794(8) Uani 1 1 d . . .
Se1 Se 0.25818(2) 0.41282(2) 0.34432(2) 0.02173(10) Uani 1 1 d . . .
Se2 Se 0.24218(2) 0.39644(2) 0.16931(2) 0.02259(10) Uani 1 1 d . . .
Cl1 Cl 0.27335(9) 0.21889(8) 0.14932(9) 0.0716(5) Uani 1 1 d . . .
P1 P 0.39995(5) 0.45686(6) 0.14279(6) 0.0232(3) Uani 1 1 d . . .
P2 P 0.40881(5) 0.48478(6) 0.33692(6) 0.0228(3) Uani 1 1 d . . .
P3 P 0.09314(6) 0.47731(6) 0.16452(7) 0.0251(3) Uani 1 1 d . . .
P4 P 0.10590(6) 0.48346(6) 0.35792(6) 0.0236(3) Uani 1 1 d . . .
C1 C 0.3504(2) 0.2549(2) 0.3130(3) 0.0380(13) Uani 1 1 d . . .
H1A1 H 0.3851 0.2548 0.2781 0.057 Uiso 1 1 calc R . .
H1B1 H 0.3433 0.2092 0.3305 0.057 Uiso 1 1 calc R . .
H1C1 H 0.3627 0.2840 0.3541 0.057 Uiso 1 1 calc R . .
C2 C 0.1756(2) 0.2400(3) 0.2972(3) 0.0506(16) Uani 1 1 d . . .
H2A1 H 0.1369 0.2583 0.2722 0.076 Uiso 1 1 calc R . .
H2B1 H 0.1722 0.2461 0.3497 0.076 Uiso 1 1 calc R . .
H2C1 H 0.1794 0.1921 0.2861 0.076 Uiso 1 1 calc R . .
C1A C 0.4377(2) 0.5416(2) 0.1395(2) 0.0253(10) Uani 1 1 d . . .
C2A C 0.3965(2) 0.5976(3) 0.1543(3) 0.0361(12) Uani 1 1 d . . .
H2A H 0.3523 0.5901 0.1648 0.043 Uiso 1 1 calc R . .
C3A C 0.4210(3) 0.6634(3) 0.1533(3) 0.0439(14) Uani 1 1 d . . .
H3A H 0.3933 0.7003 0.1623 0.053 Uiso 1 1 calc R . .
C4A C 0.4870(3) 0.6745(3) 0.1388(3) 0.0503(16) Uani 1 1 d . . .
H4A H 0.5038 0.7189 0.1389 0.060 Uiso 1 1 calc R . .
C5A C 0.5280(3) 0.6197(3) 0.1241(3) 0.0406(14) Uani 1 1 d . . .
H5A H 0.5722 0.6274 0.1141 0.049 Uiso 1 1 calc R . .
C6A C 0.5035(2) 0.5537(3) 0.1244(2) 0.0308(11) Uani 1 1 d . . .
H6A H 0.5314 0.5172 0.1143 0.037 Uiso 1 1 calc R . .
C1B C 0.4643(2) 0.3919(2) 0.1347(2) 0.0249(10) Uani 1 1 d . . .
C2B C 0.5034(2) 0.3893(3) 0.0724(3) 0.0338(12) Uani 1 1 d . . .
H2B H 0.4969 0.4211 0.0344 0.041 Uiso 1 1 calc R . .
C3B C 0.5518(2) 0.3395(3) 0.0672(3) 0.0415(13) Uani 1 1 d . . .
H3B H 0.5782 0.3384 0.0259 0.050 Uiso 1 1 calc R . .
C4B C 0.5614(2) 0.2916(3) 0.1226(3) 0.0430(14) Uani 1 1 d . . .
H4B H 0.5944 0.2587 0.1190 0.052 Uiso 1 1 calc R . .
C5B C 0.5218(2) 0.2925(3) 0.1837(3) 0.0395(13) Uani 1 1 d . . .
H5B H 0.5274 0.2597 0.2208 0.047 Uiso 1 1 calc R . .
C6B C 0.4733(2) 0.3429(2) 0.1894(3) 0.0295(11) Uani 1 1 d . . .
H6B H 0.4467 0.3435 0.2304 0.035 Uiso 1 1 calc R . .
C1C C 0.3561(2) 0.4482(3) 0.0534(2) 0.0301(11) Uani 1 1 d . . .
C2C C 0.3351(2) 0.3831(3) 0.0301(3) 0.0373(13) Uani 1 1 d . . .
H2C H 0.3459 0.3452 0.0593 0.045 Uiso 1 1 calc R . .
C3C C 0.2986(3) 0.3739(4) -0.0360(3) 0.0550(17) Uani 1 1 d . . .
H3C H 0.2841 0.3305 -0.0501 0.066 Uiso 1 1 calc R . .
C4C C 0.2841(3) 0.4299(4) -0.0801(3) 0.070(2) Uani 1 1 d . . .
H4C H 0.2601 0.4239 -0.1244 0.084 Uiso 1 1 calc R . .
C5C C 0.3049(3) 0.4950(4) -0.0594(3) 0.067(2) Uani 1 1 d . . .
H5C H 0.2953 0.5323 -0.0898 0.081 Uiso 1 1 calc R . .
C6C C 0.3402(3) 0.5040(3) 0.0073(3) 0.0494(15) Uani 1 1 d . . .
H6C H 0.3535 0.5478 0.0216 0.059 Uiso 1 1 calc R . .
C1D C 0.4904(2) 0.5192(2) 0.3151(2) 0.0239(10) Uani 1 1 d . . .
C2D C 0.5406(2) 0.4767(3) 0.2877(3) 0.0321(11) Uani 1 1 d . . .
H2D H 0.5318 0.4307 0.2787 0.039 Uiso 1 1 calc R . .
C3D C 0.6031(2) 0.5029(3) 0.2741(3) 0.0414(13) Uani 1 1 d . . .
H3D H 0.6360 0.4742 0.2572 0.050 Uiso 1 1 calc R . .
C4D C 0.6162(2) 0.5714(3) 0.2855(3) 0.0411(13) Uani 1 1 d . . .
H4D H 0.6580 0.5889 0.2767 0.049 Uiso 1 1 calc R . .
C5D C 0.5673(2) 0.6138(3) 0.3101(3) 0.0376(13) Uani 1 1 d . . .
H5D H 0.5759 0.6602 0.3166 0.045 Uiso 1 1 calc R . .
C6D C 0.5048(2) 0.5881(2) 0.3255(2) 0.0304(11) Uani 1 1 d . . .
H6D H 0.4725 0.6173 0.3429 0.036 Uiso 1 1 calc R . .
C1E C 0.4235(2) 0.4211(2) 0.4111(2) 0.0271(11) Uani 1 1 d . . .
C2E C 0.4776(2) 0.3761(2) 0.4123(3) 0.0350(12) Uani 1 1 d . . .
H2E H 0.5107 0.3812 0.3781 0.042 Uiso 1 1 calc R . .
C3E C 0.4817(3) 0.3237(3) 0.4648(3) 0.0421(14) Uani 1 1 d . . .
H3E H 0.5185 0.2950 0.4663 0.051 Uiso 1 1 calc R . .
C4E C 0.4328(3) 0.3138(3) 0.5141(3) 0.0487(15) Uani 1 1 d . . .
H4E H 0.4351 0.2771 0.5470 0.058 Uiso 1 1 calc R . .
C5E C 0.3802(3) 0.3582(3) 0.5147(3) 0.0478(15) Uani 1 1 d . . .
H5E H 0.3473 0.3522 0.5489 0.057 Uiso 1 1 calc R . .
C6E C 0.3757(2) 0.4123(3) 0.4642(2) 0.0350(12) Uani 1 1 d . . .
H6E H 0.3405 0.4429 0.4661 0.042 Uiso 1 1 calc R . .
C1F C 0.3684(2) 0.5565(2) 0.3833(3) 0.0278(11) Uani 1 1 d . . .
C2F C 0.3855(2) 0.5742(3) 0.4563(3) 0.0387(13) Uani 1 1 d . . .
H2F H 0.4180 0.5495 0.4824 0.046 Uiso 1 1 calc R . .
C3F C 0.3541(3) 0.6287(3) 0.4900(3) 0.0479(15) Uani 1 1 d . . .
H3F H 0.3645 0.6392 0.5393 0.058 Uiso 1 1 calc R . .
C4F C 0.3079(3) 0.6670(3) 0.4512(3) 0.0490(15) Uani 1 1 d . . .
H4FA H 0.2873 0.7034 0.4744 0.059 Uiso 1 1 calc R . .
C5F C 0.2916(3) 0.6522(3) 0.3779(3) 0.0431(14) Uani 1 1 d . . .
H5F H 0.2612 0.6791 0.3513 0.052 Uiso 1 1 calc R . .
C6F C 0.3217(2) 0.5961(2) 0.3446(3) 0.0347(12) Uani 1 1 d . . .
H6F H 0.3103 0.5852 0.2957 0.042 Uiso 1 1 calc R . .
C1G C 0.1166(2) 0.5545(2) 0.1154(3) 0.0313(11) Uani 1 1 d . . .
C2G C 0.1800(2) 0.5815(3) 0.1249(3) 0.0401(13) Uani 1 1 d . . .
H2G H 0.2106 0.5595 0.1562 0.048 Uiso 1 1 calc R . .
C3G C 0.1981(3) 0.6411(3) 0.0884(3) 0.0580(17) Uani 1 1 d . . .
H3G H 0.2406 0.6588 0.0952 0.070 Uiso 1 1 calc R . .
C4G C 0.1522(3) 0.6741(3) 0.0413(4) 0.0663(19) Uani 1 1 d . . .
H4G H 0.1639 0.7142 0.0171 0.080 Uiso 1 1 calc R . .
C5G C 0.0900(3) 0.6479(3) 0.0308(3) 0.0600(18) Uani 1 1 d . . .
H5G H 0.0596 0.6698 -0.0009 0.072 Uiso 1 1 calc R . .
C6G C 0.0722(3) 0.5884(3) 0.0674(3) 0.0474(15) Uani 1 1 d . . .
H6G H 0.0297 0.5708 0.0597 0.057 Uiso 1 1 calc R . .
C1H C 0.0935(2) 0.4081(3) 0.0957(3) 0.0297(11) Uani 1 1 d . . .
C2H C 0.0881(2) 0.3413(3) 0.1206(3) 0.0364(12) Uani 1 1 d . . .
H2H H 0.0817 0.3332 0.1706 0.044 Uiso 1 1 calc R . .
C3H C 0.0921(3) 0.2866(3) 0.0728(3) 0.0481(15) Uani 1 1 d . . .
H3H H 0.0885 0.2420 0.0902 0.058 Uiso 1 1 calc R . .
C4H C 0.1016(3) 0.2991(3) -0.0022(4) 0.0578(17) Uani 1 1 d . . .
H4H H 0.1045 0.2625 -0.0349 0.069 Uiso 1 1 calc R . .
C5H C 0.1068(3) 0.3643(3) -0.0281(3) 0.0519(16) Uani 1 1 d . . .
H5H H 0.1129 0.3718 -0.0782 0.062 Uiso 1 1 calc R . .
C6H C 0.1029(2) 0.4199(3) 0.0201(3) 0.0396(13) Uani 1 1 d . . .
H6H H 0.1066 0.4644 0.0023 0.048 Uiso 1 1 calc R . .
C1I C 0.0048(2) 0.4911(3) 0.1822(2) 0.0295(11) Uani 1 1 d . . .
C2I C -0.0415(2) 0.4384(3) 0.1724(3) 0.0413(13) Uani 1 1 d . . .
H2I H -0.0281 0.3963 0.1540 0.050 Uiso 1 1 calc R . .
C3I C -0.1071(3) 0.4482(4) 0.1898(3) 0.0570(17) Uani 1 1 d . . .
H3I H -0.1373 0.4126 0.1829 0.068 Uiso 1 1 calc R . .
C4I C -0.1278(3) 0.5090(4) 0.2169(3) 0.063(2) Uani 1 1 d . . .
H4I H -0.1719 0.5151 0.2285 0.075 Uiso 1 1 calc R . .
C5I C -0.0826(3) 0.5624(3) 0.2272(3) 0.0560(18) Uani 1 1 d . . .
H5I H -0.0967 0.6041 0.2461 0.067 Uiso 1 1 calc R . .
C6I C -0.0166(3) 0.5538(3) 0.2094(3) 0.0424(14) Uani 1 1 d . . .
H6I H 0.0132 0.5898 0.2158 0.051 Uiso 1 1 calc R . .
C1J C 0.0305(2) 0.4319(2) 0.3594(2) 0.0279(11) Uani 1 1 d . . .
C2J C 0.0383(2) 0.3625(3) 0.3434(3) 0.0395(13) Uani 1 1 d . . .
H2J H 0.0798 0.3463 0.3311 0.047 Uiso 1 1 calc R . .
C3J C -0.0140(3) 0.3172(3) 0.3453(3) 0.0499(15) Uani 1 1 d . . .
H3J H -0.0078 0.2709 0.3354 0.060 Uiso 1 1 calc R . .
C4J C -0.0763(3) 0.3419(3) 0.3624(3) 0.0548(17) Uani 1 1 d . . .
H4J H -0.1119 0.3119 0.3641 0.066 Uiso 1 1 calc R . .
C5J C -0.0853(2) 0.4096(3) 0.3765(3) 0.0507(16) Uani 1 1 d . . .
H5J H -0.1273 0.4256 0.3867 0.061 Uiso 1 1 calc R . .
C6J C -0.0324(2) 0.4551(3) 0.3759(3) 0.0357(12) Uani 1 1 d . . .
H6J H -0.0391 0.5011 0.3867 0.043 Uiso 1 1 calc R . .
C1K C 0.0879(2) 0.5748(2) 0.3622(3) 0.0279(11) Uani 1 1 d . . .
C2K C 0.1151(2) 0.6192(3) 0.3107(3) 0.0350(12) Uani 1 1 d . . .
H2K H 0.1393 0.6013 0.2723 0.042 Uiso 1 1 calc R . .
C3K C 0.1066(3) 0.6894(3) 0.3159(3) 0.0472(15) Uani 1 1 d . . .
H3K H 0.1246 0.7185 0.2811 0.057 Uiso 1 1 calc R . .
C4K C 0.0710(3) 0.7156(3) 0.3732(3) 0.0564(17) Uani 1 1 d . . .
H4K H 0.0648 0.7626 0.3767 0.068 Uiso 1 1 calc R . .
C5K C 0.0445(3) 0.6731(3) 0.4253(3) 0.0520(16) Uani 1 1 d . . .
H5K H 0.0207 0.6916 0.4638 0.062 Uiso 1 1 calc R . .
C6K C 0.0532(3) 0.6026(3) 0.4206(3) 0.0411(13) Uani 1 1 d . . .
H6K H 0.0359 0.5740 0.4563 0.049 Uiso 1 1 calc R . .
C1L C 0.1448(2) 0.4701(2) 0.4499(2) 0.0255(10) Uani 1 1 d . . .
C2L C 0.1939(2) 0.5151(3) 0.4749(3) 0.0332(12) Uani 1 1 d . . .
H2L H 0.2046 0.5526 0.4460 0.040 Uiso 1 1 calc R . .
C3L C 0.2271(2) 0.5047(3) 0.5424(3) 0.0368(12) Uani 1 1 d . . .
H3L H 0.2593 0.5357 0.5586 0.044 Uiso 1 1 calc R . .
C4L C 0.2128(3) 0.4491(3) 0.5854(3) 0.0500(15) Uani 1 1 d . . .
H4L H 0.2359 0.4417 0.6301 0.060 Uiso 1 1 calc R . .
C5L C 0.1632(3) 0.4038(3) 0.5614(3) 0.0547(16) Uani 1 1 d . . .
H5L H 0.1527 0.3666 0.5909 0.066 Uiso 1 1 calc R . .
C6L C 0.1297(3) 0.4136(3) 0.4945(3) 0.0394(13) Uani 1 1 d . . .
H6L H 0.0971 0.3827 0.4788 0.047 Uiso 1 1 calc R . .
P5 P 0.27662(7) 0.82485(8) 0.21532(9) 0.0514(4) Uani 1 1 d D . .
F1 F 0.2970(2) 0.7481(2) 0.2311(3) 0.1220(18) Uani 1 1 d D . .
F2 F 0.2507(2) 0.8059(3) 0.1344(2) 0.1195(18) Uani 1 1 d D . .
F3 F 0.25597(19) 0.90122(19) 0.1994(3) 0.1015(15) Uani 1 1 d D . .
F4 F 0.3020(2) 0.8460(3) 0.2948(2) 0.1141(17) Uani 1 1 d D . .
F5 F 0.34792(16) 0.83989(19) 0.1843(2) 0.0800(12) Uani 1 1 d D . .
F6 F 0.20535(16) 0.8100(2) 0.2458(2) 0.0923(14) Uani 1 1 d D . .

loop_
_atom_site_aniso_label
_atom_site_aniso_U_11
_atom_site_aniso_U_22
_atom_site_aniso_U_33
_atom_site_aniso_U_23
_atom_site_aniso_U_13
_atom_site_aniso_U_12
Pt1 0.01746(9) 0.02024(10) 0.01756(9) -0.00090(7) 0.00102(7) -0.00051(7)
Pt2 0.01820(9) 0.02019(10) 0.01926(9) -0.00052(7) 0.00147(7) 0.00130(7)
Sn1 0.02632(18) 0.02158(18) 0.03592(19) -0.00231(14) 0.00067(14) 0.00182(13)
Se1 0.0201(2) 0.0269(3) 0.0182(2) 0.00022(19) 0.00190(18) 0.00201(18)
Se2 0.0188(2) 0.0297(3) 0.0194(2) -0.00530(19) 0.00171(18) -0.00176(18)
Cl1 0.0975(13) 0.0531(11) 0.0626(10) -0.0312(8) -0.0198(9) 0.0337(9)
P1 0.0212(6) 0.0284(7) 0.0200(6) 0.0013(5) 0.0020(5) -0.0026(5)
P2 0.0217(6) 0.0252(7) 0.0215(6) -0.0021(5) -0.0006(5) -0.0006(5)
P3 0.0224(6) 0.0281(7) 0.0245(6) 0.0033(5) -0.0023(5) 0.0008(5)
P4 0.0240(6) 0.0225(7) 0.0244(6) 0.0000(5) 0.0032(5) 0.0046(5)
C1 0.035(3) 0.028(3) 0.050(3) 0.003(2) -0.004(3) 0.008(2)
C2 0.036(3) 0.031(3) 0.085(5) 0.012(3) 0.012(3) -0.003(2)
C1A 0.030(2) 0.027(3) 0.020(2) 0.0029(19) -0.001(2) -0.006(2)
C2A 0.034(3) 0.035(3) 0.039(3) 0.005(2) 0.002(2) 0.002(2)
C3A 0.052(4) 0.034(3) 0.045(3) 0.007(3) -0.008(3) 0.003(3)
C4A 0.070(4) 0.040(4) 0.039(3) 0.011(3) -0.015(3) -0.024(3)
C5A 0.041(3) 0.053(4) 0.027(3) 0.003(3) 0.001(2) -0.022(3)
C6A 0.032(3) 0.040(3) 0.021(2) -0.002(2) 0.004(2) -0.005(2)
C1B 0.021(2) 0.031(3) 0.023(2) -0.008(2) 0.0015(19) -0.0014(19)
C2B 0.037(3) 0.040(3) 0.024(3) 0.000(2) 0.001(2) -0.001(2)
C3B 0.034(3) 0.050(4) 0.041(3) -0.011(3) 0.010(2) -0.003(3)
C4B 0.032(3) 0.039(3) 0.057(4) -0.014(3) -0.004(3) 0.010(2)
C5B 0.043(3) 0.032(3) 0.043(3) 0.001(2) -0.005(3) 0.007(2)
C6B 0.033(3) 0.031(3) 0.024(3) -0.002(2) 0.003(2) -0.002(2)
C1C 0.023(2) 0.046(3) 0.021(2) 0.003(2) 0.004(2) -0.004(2)
C2C 0.028(3) 0.051(4) 0.033(3) -0.014(2) 0.004(2) -0.005(2)
C3C 0.037(3) 0.090(5) 0.038(3) -0.023(3) 0.002(3) -0.008(3)
C4C 0.047(4) 0.126(7) 0.037(4) -0.021(4) -0.012(3) 0.004(4)
C5C 0.066(4) 0.097(6) 0.037(4) 0.014(4) -0.016(3) 0.008(4)
C6C 0.049(3) 0.064(4) 0.035(3) 0.009(3) -0.007(3) 0.001(3)
C1D 0.023(2) 0.030(3) 0.019(2) -0.004(2) -0.0023(19) -0.003(2)
C2D 0.028(3) 0.029(3) 0.039(3) 0.001(2) -0.003(2) -0.003(2)
C3D 0.024(3) 0.054(4) 0.046(3) -0.001(3) 0.002(2) 0.007(2)
C4D 0.024(3) 0.055(4) 0.044(3) 0.003(3) 0.000(2) -0.012(2)
C5D 0.044(3) 0.032(3) 0.036(3) 0.004(2) -0.004(2) -0.013(2)
C6D 0.032(3) 0.032(3) 0.027(3) -0.005(2) 0.000(2) -0.003(2)
C1E 0.027(2) 0.030(3) 0.024(2) -0.005(2) -0.006(2) -0.003(2)
C2E 0.039(3) 0.030(3) 0.035(3) -0.002(2) -0.010(2) 0.000(2)
C3E 0.053(3) 0.030(3) 0.042(3) -0.003(3) -0.014(3) 0.005(3)
C4E 0.066(4) 0.044(4) 0.035(3) 0.012(3) -0.018(3) -0.007(3)
C5E 0.044(3) 0.071(4) 0.028(3) 0.017(3) -0.005(3) -0.010(3)
C6E 0.028(3) 0.050(4) 0.026(3) 0.004(2) -0.006(2) -0.004(2)
C1F 0.025(2) 0.027(3) 0.032(3) -0.008(2) 0.009(2) -0.005(2)
C2F 0.036(3) 0.041(3) 0.039(3) -0.011(2) 0.001(2) -0.006(2)
C3F 0.050(4) 0.048(4) 0.046(3) -0.021(3) 0.012(3) -0.013(3)
C4F 0.047(3) 0.034(3) 0.067(4) -0.019(3) 0.025(3) -0.006(3)
C5F 0.040(3) 0.024(3) 0.066(4) -0.001(3) 0.014(3) 0.001(2)
C6F 0.036(3) 0.032(3) 0.036(3) 0.002(2) 0.008(2) -0.002(2)
C1G 0.033(3) 0.032(3) 0.029(3) 0.007(2) 0.003(2) 0.005(2)
C2G 0.040(3) 0.039(3) 0.042(3) 0.008(3) 0.000(3) -0.006(2)
C3G 0.055(4) 0.055(4) 0.065(4) 0.017(3) 0.002(3) -0.016(3)
C4G 0.069(5) 0.046(4) 0.084(5) 0.032(4) 0.007(4) 0.000(3)
C5G 0.059(4) 0.054(4) 0.067(4) 0.036(3) -0.001(3) 0.009(3)
C6G 0.039(3) 0.054(4) 0.048(3) 0.019(3) -0.005(3) 0.003(3)
C1H 0.019(2) 0.039(3) 0.030(3) -0.004(2) -0.008(2) -0.002(2)
C2H 0.039(3) 0.032(3) 0.038(3) -0.002(2) -0.007(2) -0.005(2)
C3H 0.047(3) 0.036(3) 0.061(4) -0.008(3) -0.011(3) -0.006(3)
C4H 0.056(4) 0.055(4) 0.061(4) -0.029(3) -0.007(3) 0.000(3)
C5H 0.047(4) 0.078(5) 0.030(3) -0.011(3) 0.002(3) 0.004(3)
C6H 0.034(3) 0.054(4) 0.031(3) -0.004(3) -0.004(2) 0.004(2)
C1I 0.022(2) 0.041(3) 0.025(3) 0.011(2) -0.003(2) 0.002(2)
C2I 0.027(3) 0.055(4) 0.042(3) 0.005(3) 0.002(2) 0.000(2)
C3I 0.024(3) 0.086(5) 0.061(4) 0.011(4) 0.000(3) -0.008(3)
C4I 0.028(3) 0.105(6) 0.056(4) 0.024(4) 0.005(3) 0.021(4)
C5I 0.056(4) 0.073(5) 0.040(3) 0.015(3) 0.007(3) 0.039(4)
C6I 0.036(3) 0.049(4) 0.042(3) 0.013(3) -0.002(2) 0.017(3)
C1J 0.025(2) 0.035(3) 0.023(2) 0.002(2) 0.003(2) 0.003(2)
C2J 0.033(3) 0.039(3) 0.047(3) -0.005(3) 0.009(2) 0.001(2)
C3J 0.049(4) 0.047(4) 0.054(4) 0.000(3) 0.001(3) -0.017(3)
C4J 0.035(3) 0.076(5) 0.053(4) 0.009(3) -0.001(3) -0.021(3)
C5J 0.022(3) 0.080(5) 0.050(4) 0.005(3) 0.007(3) 0.000(3)
C6J 0.032(3) 0.047(3) 0.028(3) 0.002(2) 0.006(2) 0.010(2)
C1K 0.032(3) 0.023(3) 0.028(3) -0.004(2) -0.002(2) 0.006(2)
C2K 0.039(3) 0.031(3) 0.035(3) -0.004(2) 0.004(2) 0.004(2)
C3K 0.064(4) 0.029(3) 0.049(4) 0.004(3) -0.002(3) -0.001(3)
C4K 0.079(4) 0.030(3) 0.059(4) -0.010(3) -0.008(4) 0.015(3)
C5K 0.071(4) 0.042(4) 0.044(3) -0.010(3) 0.008(3) 0.028(3)
C6K 0.047(3) 0.041(3) 0.036(3) 0.000(2) 0.007(3) 0.015(3)
C1L 0.024(2) 0.031(3) 0.021(2) -0.005(2) 0.0050(19) 0.008(2)
C2L 0.038(3) 0.034(3) 0.028(3) 0.001(2) 0.007(2) -0.005(2)
C3L 0.028(3) 0.046(3) 0.037(3) -0.008(3) 0.000(2) 0.000(2)
C4L 0.052(4) 0.061(4) 0.037(3) 0.009(3) -0.008(3) 0.008(3)
C5L 0.066(4) 0.046(4) 0.052(4) 0.027(3) -0.010(3) -0.010(3)
C6L 0.043(3) 0.032(3) 0.042(3) 0.006(2) -0.008(3) 0.000(2)
P5 0.0423(9) 0.0509(10) 0.0605(10) 0.0171(8) -0.0070(8) -0.0018(7)
F1 0.134(4) 0.069(3) 0.167(5) 0.050(3) 0.058(4) 0.037(3)
F2 0.129(4) 0.159(5) 0.070(3) -0.007(3) -0.013(3) -0.060(3)
F3 0.076(3) 0.067(3) 0.161(4) 0.041(3) -0.003(3) 0.006(2)
F4 0.093(3) 0.186(5) 0.063(3) -0.015(3) -0.013(2) 0.004(3)
F5 0.055(2) 0.089(3) 0.097(3) 0.012(2) 0.016(2) -0.007(2)
F6 0.049(2) 0.105(3) 0.123(4) 0.035(3) 0.010(2) -0.011(2)

loop_
_atom_type_symbol
_atom_type_description
_atom_type_scat_dispersion_real
_atom_type_scat_dispersion_imag
_atom_type_scat_source
C C 0.0033 0.0016 'International Tables Vol C Tables 4.2.6.8 and 6.1.1.4'
H H 0.0000 0.0000 'International Tables Vol C Tables 4.2.6.8 and 6.1.1.4'
F F 0.0171 0.0103 'International Tables Vol C Tables 4.2.6.8 and 6.1.1.4'
P P 0.1023 0.0942 'International Tables Vol C Tables 4.2.6.8 and 6.1.1.4'
Cl Cl 0.1484 0.1585 'International Tables Vol C Tables 4.2.6.8 and 6.1.1.4'
Sn Sn -0.6537 1.4246 'International Tables Vol C Tables 4.2.6.8 and 6.1.1.4'
Se Se -0.0929 2.2259 'International Tables Vol C Tables 4.2.6.8 and 6.1.1.4'
Pt Pt -1.7033 8.3905 'International Tables Vol C Tables 4.2.6.8 and 6.1.1.4'

loop_
_geom_angle_atom_site_label_1
_geom_angle_atom_site_label_2
_geom_angle_atom_site_label_3
_geom_angle
_geom_angle_site_symmetry_1
_geom_angle_site_symmetry_3
_geom_angle_publ_flag
P1 Pt1 P2 100.40(4) . . ?
P1 Pt1 Se2 92.25(3) . . ?
P2 Pt1 Se2 167.03(3) . . ?
P1 Pt1 Se1 171.11(3) . . ?
P2 Pt1 Se1 88.21(3) . . ?
Se2 Pt1 Se1 79.264(15) . . ?
P4 Pt2 P3 98.77(4) . . ?
P4 Pt2 Se1 91.11(3) . . ?
P3 Pt2 Se1 170.10(3) . . ?
P4 Pt2 Se2 170.05(3) . . ?
P3 Pt2 Se2 90.07(3) . . ?
Se1 Pt2 Se2 80.147(15) . . ?
C2 Sn1 C1 112.1(2) . . ?
C2 Sn1 Cl1 94.22(17) . . ?
C1 Sn1 Cl1 93.21(14) . . ?
C2 Sn1 Se2 117.36(15) . . ?
C1 Sn1 Se2 130.34(14) . . ?
Cl1 Sn1 Se2 87.55(4) . . ?
C2 Sn1 Se1 101.67(16) . . ?
C1 Sn1 Se1 94.73(14) . . ?
Cl1 Sn1 Se1 158.03(5) . . ?
Se2 Sn1 Se1 71.743(15) . . ?
Pt2 Se1 Pt1 88.740(15) . . ?
Pt2 Se1 Sn1 86.187(15) . . ?
Pt1 Se1 Sn1 76.918(14) . . ?
Pt1 Se2 Pt2 88.315(15) . . ?
Pt1 Se2 Sn1 80.330(14) . . ?
Pt2 Se2 Sn1 89.088(16) . . ?
C1A P1 C1C 104.3(2) . . ?
C1A P1 C1B 109.1(2) . . ?
C1C P1 C1B 101.1(2) . . ?
C1A P1 Pt1 112.82(15) . . ?
C1C P1 Pt1 115.87(15) . . ?
C1B P1 Pt1 112.75(15) . . ?
C1D P2 C1F 103.6(2) . . ?
C1D P2 C1E 106.2(2) . . ?
C1F P2 C1E 104.2(2) . . ?
C1D P2 Pt1 121.50(14) . . ?
C1F P2 Pt1 109.12(15) . . ?
C1E P2 Pt1 110.72(14) . . ?
C1G P3 C1H 105.8(2) . . ?
C1G P3 C1I 103.5(2) . . ?
C1H P3 C1I 104.5(2) . . ?
C1G P3 Pt2 113.05(15) . . ?
C1H P3 Pt2 108.10(15) . . ?
C1I P3 Pt2 120.75(15) . . ?
C1K P4 C1J 111.8(2) . . ?
C1K P4 C1L 100.5(2) . . ?
C1J P4 C1L 104.0(2) . . ?
C1K P4 Pt2 115.84(16) . . ?
C1J P4 Pt2 108.57(15) . . ?
C1L P4 Pt2 115.49(14) . . ?
C6A C1A C2A 118.8(4) . . ?
C6A C1A P1 124.5(4) . . ?
C2A C1A P1 116.6(4) . . ?
C3A C2A C1A 120.5(5) . . ?
C2A C3A C4A 119.8(5) . . ?
C5A C4A C3A 120.1(5) . . ?
C6A C5A C4A 120.3(5) . . ?
C5A C6A C1A 120.4(5) . . ?
C6B C1B C2B 119.0(4) . . ?
C6B C1B P1 120.1(3) . . ?
C2B C1B P1 120.9(4) . . ?
C3B C2B C1B 120.0(5) . . ?
C4B C3B C2B 120.7(5) . . ?
C3B C4B C5B 119.9(5) . . ?
C4B C5B C6B 119.5(5) . . ?
C1B C6B C5B 120.8(5) . . ?
C2C C1C C6C 117.8(5) . . ?
C2C C1C P1 118.9(4) . . ?
C6C C1C P1 123.3(4) . . ?
C3C C2C C1C 121.4(5) . . ?
C4C C3C C2C 119.3(6) . . ?
C3C C4C C5C 121.0(6) . . ?
C4C C5C C6C 119.5(6) . . ?
C5C C6C C1C 121.1(6) . . ?
C6D C1D C2D 117.9(4) . . ?
C6D C1D P2 120.7(3) . . ?
C2D C1D P2 121.4(4) . . ?
C3D C2D C1D 120.9(5) . . ?
C4D C3D C2D 120.1(5) . . ?
C5D C4D C3D 119.8(5) . . ?
C4D C5D C6D 120.9(5) . . ?
C1D C6D C5D 120.6(5) . . ?
C6E C1E C2E 118.0(4) . . ?
C6E C1E P2 119.0(3) . . ?
C2E C1E P2 122.7(4) . . ?
C3E C2E C1E 119.9(5) . . ?
C4E C3E C2E 121.2(5) . . ?
C3E C4E C5E 119.6(5) . . ?
C4E C5E C6E 120.5(5) . . ?
C1E C6E C5E 120.7(5) . . ?
C6F C1F C2F 118.7(4) . . ?
C6F C1F P2 119.9(4) . . ?
C2F C1F P2 121.3(4) . . ?
C3F C2F C1F 120.1(5) . . ?
C4F C3F C2F 120.5(5) . . ?
C3F C4F C5F 120.8(5) . . ?
C4F C5F C6F 118.8(5) . . ?
C1F C6F C5F 121.1(5) . . ?
C2G C1G C6G 118.0(5) . . ?
C2G C1G P3 120.5(4) . . ?
C6G C1G P3 121.5(4) . . ?
C1G C2G C3G 120.9(5) . . ?
C2G C3G C4G 119.7(5) . . ?
C5G C4G C3G 120.1(6) . . ?
C4G C5G C6G 120.0(5) . . ?
C5G C6G C1G 121.3(5) . . ?
C2H C1H C6H 119.0(5) . . ?
C2H C1H P3 118.1(4) . . ?
C6H C1H P3 122.8(4) . . ?
C3H C2H C1H 121.3(5) . . ?
C2H C3H C4H 119.0(5) . . ?
C5H C4H C3H 120.8(5) . . ?
C4H C5H C6H 120.5(6) . . ?
C5H C6H C1H 119.5(5) . . ?
C6I C1I C2I 118.5(5) . . ?
C6I C1I P3 120.2(4) . . ?
C2I C1I P3 121.2(4) . . ?
C3I C2I C1I 120.7(5) . . ?
C4I C3I C2I 120.8(6) . . ?
C3I C4I C5I 119.6(6) . . ?
C6I C5I C4I 120.5(6) . . ?
C1I C6I C5I 119.9(5) . . ?
C6J C1J C2J 118.0(4) . . ?
C6J C1J P4 126.4(4) . . ?
C2J C1J P4 115.6(3) . . ?
C3J C2J C1J 121.7(5) . . ?
C2J C3J C4J 118.9(6) . . ?
C5J C4J C3J 120.4(5) . . ?
C4J C5J C6J 120.8(5) . . ?
C5J C6J C1J 120.2(5) . . ?
C2K C1K C6K 118.7(5) . . ?
C2K C1K P4 119.7(4) . . ?
C6K C1K P4 121.2(4) . . ?
C3K C2K C1K 121.1(5) . . ?
C4K C3K C2K 119.1(5) . . ?
C3K C4K C5K 121.0(5) . . ?
C4K C5K C6K 120.1(5) . . ?
C5K C6K C1K 119.9(5) . . ?
C2L C1L C6L 118.5(4) . . ?
C2L C1L P4 119.0(4) . . ?
C6L C1L P4 122.3(4) . . ?
C3L C2L C1L 120.9(5) . . ?
C4L C3L C2L 120.5(5) . . ?
C3L C4L C5L 119.3(5) . . ?
C6L C5L C4L 120.8(5) . . ?
C5L C6L C1L 120.0(5) . . ?
F4 P5 F3 89.7(3) . . ?
F4 P5 F1 90.5(3) . . ?
F3 P5 F1 179.7(3) . . ?
F4 P5 F2 178.3(3) . . ?
F3 P5 F2 88.6(3) . . ?
F1 P5 F2 91.2(3) . . ?
F4 P5 F6 90.2(2) . . ?
F3 P5 F6 89.9(2) . . ?
F1 P5 F6 89.9(2) . . ?
F2 P5 F6 90.0(2) . . ?
F4 P5 F5 90.1(2) . . ?
F3 P5 F5 89.9(2) . . ?
F1 P5 F5 90.3(2) . . ?
F2 P5 F5 89.7(2) . . ?
F6 P5 F5 179.6(2) . . ?

loop_
_geom_bond_atom_site_label_1
_geom_bond_atom_site_label_2
_geom_bond_distance
_geom_bond_site_symmetry_2
_geom_bond_publ_flag
Pt1 P1 2.2945(12) . ?
Pt1 P2 2.3211(11) . ?
Pt1 Se2 2.4858(4) . ?
Pt1 Se1 2.5030(5) . ?
Pt2 P4 2.2918(12) . ?
Pt2 P3 2.3128(11) . ?
Pt2 Se1 2.4532(4) . ?
Pt2 Se2 2.4896(5) . ?
Sn1 C2 2.137(5) . ?
Sn1 C1 2.138(4) . ?
Sn1 Cl1 2.4885(14) . ?
Sn1 Se2 2.6316(6) . ?
Sn1 Se1 2.7943(5) . ?
P1 C1A 1.823(4) . ?
P1 C1C 1.824(4) . ?
P1 C1B 1.826(5) . ?
P2 C1D 1.836(4) . ?
P2 C1F 1.837(5) . ?
P2 C1E 1.844(5) . ?
P3 C1G 1.820(5) . ?
P3 C1H 1.836(5) . ?
P3 C1I 1.845(5) . ?
P4 C1K 1.823(5) . ?
P4 C1J 1.826(5) . ?
P4 C1L 1.834(4) . ?
C1A C6A 1.387(6) . ?
C1A C2A 1.406(6) . ?
C2A C3A 1.377(7) . ?
C3A C4A 1.386(7) . ?
C4A C5A 1.384(8) . ?
C5A C6A 1.380(7) . ?
C1B C6B 1.383(6) . ?
C1B C2B 1.397(6) . ?
C2B C3B 1.385(7) . ?
C3B C4B 1.379(7) . ?
C4B C5B 1.385(7) . ?
C5B C6B 1.395(6) . ?
C1C C2C 1.400(6) . ?
C1C C6C 1.400(7) . ?
C2C C3C 1.394(7) . ?
C3C C4C 1.378(9) . ?
C4C C5C 1.386(9) . ?
C5C C6C 1.391(7) . ?
C1D C6D 1.387(6) . ?
C1D C2D 1.411(6) . ?
C2D C3D 1.393(6) . ?
C3D C4D 1.377(7) . ?
C4D C5D 1.374(7) . ?
C5D C6D 1.396(6) . ?
C1E C6E 1.395(6) . ?
C1E C2E 1.403(6) . ?
C2E C3E 1.396(7) . ?
C3E C4E 1.366(7) . ?
C4E C5E 1.373(8) . ?
C5E C6E 1.397(7) . ?
C1F C6F 1.392(6) . ?
C1F C2F 1.394(6) . ?
C2F C3F 1.391(7) . ?
C3F C4F 1.372(8) . ?
C4F C5F 1.384(7) . ?
C5F C6F 1.398(7) . ?
C1G C2G 1.390(6) . ?
C1G C6G 1.395(6) . ?
C2G C3G 1.393(7) . ?
C3G C4G 1.395(8) . ?
C4G C5G 1.365(8) . ?
C5G C6G 1.390(7) . ?
C1H C2H 1.387(6) . ?
C1H C6H 1.403(6) . ?
C2H C3H 1.377(7) . ?
C3H C4H 1.396(8) . ?
C4H C5H 1.360(8) . ?
C5H C6H 1.395(7) . ?
C1I C6I 1.392(7) . ?
C1I C2I 1.398(7) . ?
C2I C3I 1.387(7) . ?
C3I C4I 1.356(8) . ?
C4I C5I 1.395(9) . ?
C5I C6I 1.394(7) . ?
C1J C6J 1.392(6) . ?
C1J C2J 1.397(6) . ?
C2J C3J 1.380(7) . ?
C3J C4J 1.391(8) . ?
C4J C5J 1.360(8) . ?
C5J C6J 1.390(7) . ?
C1K C2K 1.396(6) . ?
C1K C6K 1.396(6) . ?
C2K C3K 1.386(7) . ?
C3K C4K 1.377(7) . ?
C4K C5K 1.377(8) . ?
C5K C6K 1.390(7) . ?
C1L C2L 1.389(6) . ?
C1L C6L 1.406(6) . ?
C2L C3L 1.386(6) . ?
C3L C4L 1.371(7) . ?
C4L C5L 1.395(7) . ?
C5L C6L 1.380(7) . ?
P5 F4 1.564(4) . ?
P5 F3 1.572(4) . ?
P5 F1 1.578(4) . ?
P5 F2 1.580(4) . ?
P5 F6 1.586(4) . ?
P5 F5 1.591(3) . ?
